data_4077914
loop_
_publ_author_name
'Helgert, Theodore R.'
'Hollis, T. Keith'
'Valente, Edward J.'

_publ_section_title
;
 Synthesis of Titanium CCC-NHC Pincer Complexes and Catalytic
 Hydroamination of Unactivated Alkenes
;
_journal_issue 8
_journal_name_full Organometallics
_journal_page_first 3002
_journal_paper_doi 10.1021/om2010436
_journal_volume 31
_journal_year 2012
_chemical_formula_moiety 'C22 H31 Cl2 N5 Ti'
_chemical_formula_sum 'C22 H31 Cl2 N5 Ti'
_chemical_formula_weight 484.32
_chemical_name_systematic
;
 ?
;
_space_group_IT_number 14
_symmetry_cell_setting monoclinic
_symmetry_space_group_name_Hall '-P 2yn'
_symmetry_space_group_name_H-M 'P 1 21/n 1'
_atom_sites_solution_hydrogens geom
_atom_sites_solution_primary direct
_atom_sites_solution_secondary difmap
_audit_creation_method SHELXL-97
_cell_angle_alpha 90.00
_cell_angle_beta 93.963(2)
_cell_angle_gamma 90.00
_cell_formula_units_Z 4
_cell_length_a 11.8116(3)
_cell_length_b 13.0347(3)
_cell_length_c 15.5092(3)
_cell_measurement_reflns_used 6347
_cell_measurement_temperature 101(2)
_cell_measurement_theta_max 28.5
_cell_measurement_theta_min 3
_cell_volume 2382.10(9)
_computing_cell_refinement 'CrysAlis (Oxford Diffraction)'
_computing_data_collection 'CrysAlis (Oxford Diffraction)'
_computing_data_reduction 'CrysAlis (Oxford Diffraction)'
_computing_molecular_graphics WinGX
_computing_publication_material WinGX
_computing_structure_refinement 'SHELXL-97 (Sheldrick, 1997)'
_computing_structure_solution 'SHELXS-97 (Sheldrick, 1997)'
_diffrn_ambient_temperature 101(2)
_diffrn_detector_area_resol_mean 16.0309
_diffrn_measured_fraction_theta_full 0.999
_diffrn_measured_fraction_theta_max 0.999
_diffrn_measurement_device_type 'Oxford Diffraction Gemini'
_diffrn_measurement_method 'phi and omega scans'
_diffrn_radiation_monochromator graphite
_diffrn_radiation_source 'fine-focus sealed tube'
_diffrn_radiation_type MoK\a
_diffrn_radiation_wavelength 0.71073
_diffrn_reflns_av_R_equivalents 0.0287
_diffrn_reflns_av_sigmaI/netI 0.0640
_diffrn_reflns_limit_h_max 13
_diffrn_reflns_limit_h_min -16
_diffrn_reflns_limit_k_max 18
_diffrn_reflns_limit_k_min -18
_diffrn_reflns_limit_l_max 21
_diffrn_reflns_limit_l_min -22
_diffrn_reflns_number 14249
_diffrn_reflns_theta_full 30.57
_diffrn_reflns_theta_max 30.57
_diffrn_reflns_theta_min 3.39
_diffrn_standards_decay_% <2%
_diffrn_standards_interval_count 50
_diffrn_standards_number 2
_exptl_absorpt_coefficient_mu 0.602
_exptl_absorpt_correction_T_max 0.9231
_exptl_absorpt_correction_T_min 0.6814
_exptl_absorpt_correction_type analytical
_exptl_absorpt_process_details 'CrysAlis (Oxford Diffraction)'
_exptl_crystal_colour 'red brown'
_exptl_crystal_density_diffrn 1.354
_exptl_crystal_density_method 'not measured'
_exptl_crystal_description prism
_exptl_crystal_F_000 1016
_exptl_crystal_size_max 0.46
_exptl_crystal_size_mid 0.31
_exptl_crystal_size_min 0.09
_refine_diff_density_max 0.401
_refine_diff_density_min -0.351
_refine_diff_density_rms 0.058
_refine_ls_extinction_method none
_refine_ls_goodness_of_fit_ref 0.955
_refine_ls_hydrogen_treatment constr
_refine_ls_matrix_type full
_refine_ls_number_parameters 271
_refine_ls_number_reflns 7288
_refine_ls_number_restraints 0
_refine_ls_restrained_S_all 0.955
_refine_ls_R_factor_all 0.0548
_refine_ls_R_factor_gt 0.0311
_refine_ls_shift/su_max 0.001
_refine_ls_shift/su_mean 0.000
_refine_ls_structure_factor_coef Fsqd
_refine_ls_weighting_details 'calc w=1/[\s^2^(Fo^2^)+(0.0250P)^2^+0.0000P] where P=(Fo^2^+2Fc^2^)/3'
_refine_ls_weighting_scheme calc
_refine_ls_wR_factor_gt 0.0635
_refine_ls_wR_factor_ref 0.0658
_reflns_number_gt 4879
_reflns_number_total 7288
_reflns_threshold_expression >2sigma(I)
_cod_data_source_file om2010436_si_002.cif
_cod_data_source_block up080a
_cod_database_code 4077914

loop_
_symmetry_equiv_pos_as_xyz
'x, y, z'
'-x+1/2, y+1/2, -z+1/2'
'-x, -y, -z'
'x-1/2, -y-1/2, z-1/2'

loop_
_atom_site_label
_atom_site_type_symbol
_atom_site_fract_x
_atom_site_fract_y
_atom_site_fract_z
_atom_site_U_iso_or_equiv
_atom_site_adp_type
_atom_site_occupancy
_atom_site_symmetry_multiplicity
_atom_site_calc_flag
_atom_site_refinement_flags
C1 C 0.37827(12) 0.93260(10) 0.19401(9) 0.0133(3) Uani 1 1 d .
C2 C 0.44139(12) 0.87815(10) 0.25675(9) 0.0136(3) Uani 1 1 d .
C3 C 0.50362(13) 0.92338(10) 0.32556(9) 0.0174(3) Uani 1 1 d .
H3 H 0.5453 0.8832 0.3679 0.021 Uiso 1 1 calc R
C4 C 0.50266(13) 1.03014(11) 0.33018(10) 0.0189(3) Uani 1 1 d .
H4 H 0.5459 1.0633 0.3760 0.023 Uiso 1 1 calc R
C5 C 0.44018(12) 1.08919(10) 0.26967(9) 0.0169(3) Uani 1 1 d .
H5 H 0.4399 1.1619 0.2734 0.020 Uiso 1 1 calc R
C6 C 0.37803(12) 1.03840(10) 0.20347(9) 0.0137(3) Uani 1 1 d .
C7 C 0.36016(12) 0.73826(10) 0.17613(9) 0.0135(3) Uani 1 1 d .
C8 C 0.48170(12) 0.68749(10) 0.28739(9) 0.0161(3) Uani 1 1 d .
H8 H 0.5354 0.6902 0.3359 0.019 Uiso 1 1 calc R
C9 C 0.43778(12) 0.60294(11) 0.24835(9) 0.0167(3) Uani 1 1 d .
H9 H 0.4546 0.5339 0.2642 0.020 Uiso 1 1 calc R
C10 C 0.29660(12) 0.56703(11) 0.12207(9) 0.0167(3) Uani 1 1 d .
H10A H 0.2226 0.5999 0.1059 0.020 Uiso 1 1 calc R
H10B H 0.2814 0.5025 0.1528 0.020 Uiso 1 1 calc R
C11 C 0.35430(13) 0.54160(11) 0.04039(9) 0.0193(3) Uani 1 1 d .
H11A H 0.4208 0.4971 0.0550 0.023 Uiso 1 1 calc R
H11B H 0.3817 0.6056 0.0145 0.023 Uiso 1 1 calc R
C12 C 0.27318(14) 0.48727(12) -0.02474(10) 0.0248(3) Uani 1 1 d .
H12A H 0.2072 0.5325 -0.0391 0.030 Uiso 1 1 calc R
H12B H 0.2448 0.4243 0.0022 0.030 Uiso 1 1 calc R
C13 C 0.32653(15) 0.45828(13) -0.10779(10) 0.0302(4) Uani 1 1 d .
H13A H 0.3581 0.5197 -0.1335 0.036 Uiso 1 1 calc R
H13B H 0.2686 0.4282 -0.1485 0.036 Uiso 1 1 calc R
H13C H 0.3872 0.4082 -0.0949 0.036 Uiso 1 1 calc R
C14 C 0.24937(12) 1.02666(10) 0.07850(9) 0.0139(3) Uani 1 1 d .
C15 C 0.19953(13) 1.19235(10) 0.05955(9) 0.0171(3) Uani 1 1 d .
H15 H 0.1626 1.2517 0.0358 0.021 Uiso 1 1 calc R
C16 C 0.27533(13) 1.18944(10) 0.12861(9) 0.0163(3) Uani 1 1 d .
H16 H 0.3025 1.2458 0.1629 0.020 Uiso 1 1 calc R
C17 C 0.11447(13) 1.06426(11) -0.04815(9) 0.0174(3) Uani 1 1 d .
H17A H 0.0431 1.1042 -0.0497 0.021 Uiso 1 1 calc R
H17B H 0.0944 0.9907 -0.0448 0.021 Uiso 1 1 calc R
C18 C 0.17195(13) 1.08308(11) -0.13115(9) 0.0189(3) Uani 1 1 d .
H18A H 0.1251 1.0518 -0.1796 0.023 Uiso 1 1 calc R
H18B H 0.2463 1.0477 -0.1272 0.023 Uiso 1 1 calc R
C19 C 0.19106(14) 1.19556(11) -0.15200(10) 0.0214(3) Uani 1 1 d .
H19A H 0.1183 1.2331 -0.1507 0.026 Uiso 1 1 calc R
H19B H 0.2450 1.2256 -0.1073 0.026 Uiso 1 1 calc R
C20 C 0.23757(17) 1.20910(13) -0.24016(11) 0.0343(4) Uani 1 1 d .
H20A H 0.3049 1.1659 -0.2440 0.041 Uiso 1 1 calc R
H20B H 0.2582 1.2811 -0.2481 0.041 Uiso 1 1 calc R
H20C H 0.1796 1.1891 -0.2853 0.041 Uiso 1 1 calc R
C21 C 0.38548(14) 0.85709(13) -0.07709(9) 0.0277(4) Uani 1 1 d .
H21A H 0.4248 0.9174 -0.0981 0.033 Uiso 1 1 calc R
H21B H 0.3044 0.8617 -0.0950 0.033 Uiso 1 1 calc R
H21C H 0.4172 0.7949 -0.1014 0.033 Uiso 1 1 calc R
C22 C 0.52112(13) 0.84663(13) 0.04259(10) 0.0275(4) Uani 1 1 d .
H22A H 0.5523 0.7839 0.0186 0.033 Uiso 1 1 calc R
H22B H 0.5324 0.8451 0.1058 0.033 Uiso 1 1 calc R
H22C H 0.5600 0.9065 0.0204 0.033 Uiso 1 1 calc R
N1 N 0.36343(10) 0.63506(8) 0.18070(7) 0.0139(2) Uani 1 1 d .
N2 N 0.43280(10) 0.76982(8) 0.24254(7) 0.0135(2) Uani 1 1 d .
N3 N 0.30544(10) 1.08735(8) 0.13912(7) 0.0131(2) Uani 1 1 d .
N4 N 0.18543(10) 1.09256(8) 0.02969(7) 0.0147(2) Uani 1 1 d .
N5 N 0.40031(10) 0.85314(9) 0.01727(8) 0.0176(3) Uani 1 1 d .
Cl1 Cl 0.12937(3) 0.85706(3) 0.19562(2) 0.01618(7) Uani 1 1 d .
Cl2 Cl 0.14399(3) 0.77417(3) -0.00605(2) 0.02237(9) Uani 1 1 d .
Ti Ti 0.27800(2) 0.857227(19) 0.090912(16) 0.01251(6) Uani 1 1 d .

loop_
_atom_site_aniso_label
_atom_site_aniso_U_11
_atom_site_aniso_U_22
_atom_site_aniso_U_33
_atom_site_aniso_U_23
_atom_site_aniso_U_13
_atom_site_aniso_U_12
C1 0.0134(7) 0.0139(6) 0.0125(7) -0.0004(5) 0.0010(5) -0.0004(5)
C2 0.0143(7) 0.0122(7) 0.0143(7) -0.0016(5) 0.0006(6) 0.0000(5)
C3 0.0186(8) 0.0171(7) 0.0157(7) 0.0004(6) -0.0035(6) 0.0017(6)
C4 0.0178(8) 0.0203(7) 0.0179(7) -0.0048(6) -0.0037(6) -0.0017(6)
C5 0.0181(8) 0.0138(7) 0.0186(7) -0.0028(6) -0.0001(6) -0.0015(6)
C6 0.0137(7) 0.0147(7) 0.0129(6) 0.0010(5) 0.0012(6) 0.0002(5)
C7 0.0142(7) 0.0134(7) 0.0130(6) -0.0008(5) 0.0011(5) 0.0012(5)
C8 0.0168(8) 0.0168(7) 0.0145(7) 0.0033(6) -0.0013(6) 0.0038(6)
C9 0.0170(8) 0.0159(7) 0.0171(7) 0.0037(6) -0.0001(6) 0.0032(6)
C10 0.0160(7) 0.0131(6) 0.0209(7) -0.0010(6) -0.0004(6) -0.0016(6)
C11 0.0186(8) 0.0203(7) 0.0187(7) -0.0040(6) 0.0001(6) -0.0012(6)
C12 0.0238(9) 0.0249(8) 0.0248(8) -0.0078(7) -0.0040(7) -0.0012(7)
C13 0.0340(10) 0.0326(9) 0.0233(8) -0.0093(7) -0.0021(8) -0.0029(8)
C14 0.0130(7) 0.0157(7) 0.0128(7) 0.0015(5) 0.0006(6) 0.0002(5)
C15 0.0199(8) 0.0130(7) 0.0188(7) 0.0032(6) 0.0036(6) 0.0031(6)
C16 0.0211(8) 0.0102(6) 0.0177(7) 0.0003(6) 0.0028(6) 0.0006(6)
C17 0.0168(8) 0.0171(7) 0.0176(7) 0.0026(6) -0.0049(6) -0.0014(6)
C18 0.0185(8) 0.0202(7) 0.0175(7) 0.0005(6) -0.0028(6) -0.0006(6)
C19 0.0216(8) 0.0237(8) 0.0186(8) 0.0041(6) -0.0015(6) -0.0030(6)
C20 0.0470(12) 0.0353(10) 0.0208(9) 0.0065(7) 0.0034(8) -0.0115(8)
C21 0.0267(9) 0.0393(9) 0.0171(7) 0.0019(7) 0.0019(7) 0.0040(8)
C22 0.0181(8) 0.0448(10) 0.0199(8) -0.0002(8) 0.0035(6) 0.0007(7)
N1 0.0148(6) 0.0129(6) 0.0137(5) -0.0002(5) 0.0000(5) 0.0002(5)
N2 0.0153(6) 0.0113(5) 0.0135(6) 0.0007(5) -0.0019(5) 0.0017(5)
N3 0.0157(6) 0.0105(5) 0.0128(6) 0.0009(4) -0.0004(5) 0.0004(5)
N4 0.0144(6) 0.0152(6) 0.0141(6) 0.0023(5) -0.0007(5) 0.0001(5)
N5 0.0183(6) 0.0181(6) 0.0161(6) -0.0015(5) -0.0004(5) 0.0010(5)
Cl1 0.01637(17) 0.01368(15) 0.01851(16) 0.00166(14) 0.00142(13) 0.00034(14)
Cl2 0.0220(2) 0.02363(18) 0.02019(18) -0.00476(15) -0.00781(15) -0.00129(15)
Ti 0.01386(13) 0.01168(11) 0.01151(12) -0.00020(10) -0.00263(9) 0.00042(10)

loop_
_atom_type_symbol
_atom_type_description
_atom_type_scat_dispersion_real
_atom_type_scat_dispersion_imag
_atom_type_scat_source
C C 0.0033 0.0016 'International Tables Vol C Tables 4.2.6.8 and 6.1.1.4'
H H 0.0000 0.0000 'International Tables Vol C Tables 4.2.6.8 and 6.1.1.4'
N N 0.0061 0.0033 'International Tables Vol C Tables 4.2.6.8 and 6.1.1.4'
Cl Cl 0.1484 0.1585 'International Tables Vol C Tables 4.2.6.8 and 6.1.1.4'
Ti Ti 0.2776 0.4457 'International Tables Vol C Tables 4.2.6.8 and 6.1.1.4'

loop_
_geom_angle_atom_site_label_1
_geom_angle_atom_site_label_2
_geom_angle_atom_site_label_3
_geom_angle
C2 C1 C6 116.21(13)
C2 C1 Ti 121.99(10)
C6 C1 Ti 121.72(10)
C1 C2 C3 123.79(12)
C1 C2 N2 111.68(12)
C3 C2 N2 124.52(12)
C2 C3 C4 117.31(13)
C5 C4 C3 121.71(14)
C4 C5 C6 117.73(12)
C1 C6 C5 123.20(13)
C1 C6 N3 112.19(12)
C5 C6 N3 124.59(12)
N1 C7 N2 104.38(12)
N1 C7 Ti 137.67(10)
N2 C7 Ti 117.89(9)
C9 C8 N2 105.95(12)
C8 C9 N1 107.34(12)
N1 C10 C11 113.44(12)
C10 C11 C12 111.00(12)
C11 C12 C13 113.59(13)
N4 C14 N3 104.18(11)
N4 C14 Ti 139.01(10)
N3 C14 Ti 116.68(9)
C16 C15 N4 107.25(12)
C15 C16 N3 105.77(12)
N4 C17 C18 113.19(12)
C17 C18 C19 114.72(12)
C20 C19 C18 111.81(13)
C7 N1 C9 110.84(12)
C7 N1 C10 124.10(12)
C9 N1 C10 125.06(12)
C7 N2 C8 111.49(11)
C7 N2 C2 116.74(11)
C8 N2 C2 131.69(12)
C14 N3 C16 111.57(12)
C14 N3 C6 117.65(11)
C16 N3 C6 130.69(12)
C14 N4 C15 111.22(12)
C14 N4 C17 124.74(11)
C15 N4 C17 123.96(12)
C22 N5 C21 108.62(12)
C22 N5 Ti 127.60(10)
C21 N5 Ti 123.78(10)
N5 Ti C1 93.26(5)
N5 Ti C7 91.09(5)
C1 Ti C7 71.44(5)
N5 Ti C14 95.30(5)
C1 Ti C14 71.76(5)
C7 Ti C14 142.93(5)
N5 Ti Cl2 96.19(4)
C1 Ti Cl2 170.53(4)
C7 Ti Cl2 107.73(4)
C14 Ti Cl2 107.80(4)
N5 Ti Cl1 175.54(4)
C1 Ti Cl1 83.80(4)
C7 Ti Cl1 84.79(4)
C14 Ti Cl1 86.99(4)
Cl2 Ti Cl1 86.725(15)

loop_
_geom_bond_atom_site_label_1
_geom_bond_atom_site_label_2
_geom_bond_distance
C1 C2 1.3807(19)
C1 C6 1.3869(19)
C1 Ti 2.1593(14)
C2 C3 1.3851(19)
C2 N2 1.4316(17)
C3 C4 1.3935(19)
C4 C5 1.386(2)
C5 C6 1.3883(19)
C6 N3 1.4213(17)
C7 N1 1.3475(17)
C7 N2 1.3579(17)
C7 Ti 2.2172(14)
C8 C9 1.344(2)
C8 N2 1.3833(17)
C9 N1 1.3857(18)
C10 N1 1.4618(18)
C10 C11 1.516(2)
C11 C12 1.518(2)
C12 C13 1.520(2)
C14 N4 1.3424(17)
C14 N3 1.3646(17)
C14 Ti 2.2406(14)
C15 C16 1.348(2)
C15 N4 1.3869(17)
C16 N3 1.3841(17)
C17 N4 1.4684(18)
C17 C18 1.516(2)
C18 C19 1.522(2)
C19 C20 1.519(2)
C21 N5 1.4628(18)
C22 N5 1.4560(19)
N5 Ti 1.9032(12)
Cl1 Ti 2.4725(4)
Cl2 Ti 2.3686(4)

loop_
_geom_torsion_atom_site_label_1
_geom_torsion_atom_site_label_2
_geom_torsion_atom_site_label_3
_geom_torsion_atom_site_label_4
_geom_torsion
C6 C1 C2 C3 -1.0(2)
Ti C1 C2 C3 -177.68(11)
C6 C1 C2 N2 178.03(11)
Ti C1 C2 N2 1.34(16)
C1 C2 C3 C4 -0.8(2)
N2 C2 C3 C4 -179.69(13)
C2 C3 C4 C5 1.4(2)
C3 C4 C5 C6 -0.1(2)
C2 C1 C6 C5 2.4(2)
Ti C1 C6 C5 179.05(11)
C2 C1 C6 N3 -176.34(12)
Ti C1 C6 N3 0.35(16)
C4 C5 C6 C1 -1.8(2)
C4 C5 C6 N3 176.70(13)
N2 C8 C9 N1 0.09(15)
N1 C10 C11 C12 -169.73(12)
C10 C11 C12 C13 -179.19(13)
N4 C15 C16 N3 -0.09(16)
N4 C17 C18 C19 -67.72(17)
C17 C18 C19 C20 -174.10(14)
N2 C7 N1 C9 -0.59(15)
Ti C7 N1 C9 176.36(11)
N2 C7 N1 C10 179.09(12)
Ti C7 N1 C10 -4.0(2)
C8 C9 N1 C7 0.32(16)
C8 C9 N1 C10 -179.35(12)
C11 C10 N1 C7 87.30(16)
C11 C10 N1 C9 -93.06(16)
N1 C7 N2 C8 0.65(15)
Ti C7 N2 C8 -177.03(9)
N1 C7 N2 C2 -176.37(11)
Ti C7 N2 C2 5.95(15)
C9 C8 N2 C7 -0.47(15)
C9 C8 N2 C2 175.96(13)
C1 C2 N2 C7 -4.67(17)
C3 C2 N2 C7 174.34(13)
C1 C2 N2 C8 179.05(13)
C3 C2 N2 C8 -1.9(2)
N4 C14 N3 C16 0.81(15)
Ti C14 N3 C16 -175.82(9)
N4 C14 N3 C6 177.67(11)
Ti C14 N3 C6 1.04(15)
C15 C16 N3 C14 -0.46(16)
C15 C16 N3 C6 -176.79(13)
C1 C6 N3 C14 -0.90(17)
C5 C6 N3 C14 -179.58(13)
C1 C6 N3 C16 175.25(13)
C5 C6 N3 C16 -3.4(2)
N3 C14 N4 C15 -0.86(15)
Ti C14 N4 C15 174.55(12)
N3 C14 N4 C17 175.93(12)
Ti C14 N4 C17 -8.7(2)
C16 C15 N4 C14 0.62(16)
C16 C15 N4 C17 -176.21(12)
C18 C17 N4 C14 -96.88(16)
C18 C17 N4 C15 79.51(17)
C22 N5 Ti C1 30.00(13)
C21 N5 Ti C1 -149.48(12)
C22 N5 Ti C7 -41.48(13)
C21 N5 Ti C7 139.05(12)
C22 N5 Ti C14 101.96(13)
C21 N5 Ti C14 -77.51(12)
C22 N5 Ti Cl2 -149.44(12)
C21 N5 Ti Cl2 31.08(12)
C22 N5 Ti Cl1 -18.8(6)
C21 N5 Ti Cl1 161.8(4)
C2 C1 Ti N5 -88.86(12)
C6 C1 Ti N5 94.63(11)
C2 C1 Ti C7 1.20(11)
C6 C1 Ti C7 -175.31(12)
C2 C1 Ti C14 176.63(12)
C6 C1 Ti C14 0.12(11)
C2 C1 Ti Cl2 87.8(3)
C6 C1 Ti Cl2 -88.7(3)
C2 C1 Ti Cl1 87.76(11)
C6 C1 Ti Cl1 -88.74(11)
N1 C7 Ti N5 -87.39(15)
N2 C7 Ti N5 89.27(11)
N1 C7 Ti C1 179.54(16)
N2 C7 Ti C1 -3.80(10)
N1 C7 Ti C14 172.33(12)
N2 C7 Ti C14 -11.01(15)
N1 C7 Ti Cl2 9.47(15)
N2 C7 Ti Cl2 -173.87(9)
N1 C7 Ti Cl1 94.34(14)
N2 C7 Ti Cl1 -89.00(10)
N4 C14 Ti N5 92.68(15)
N3 C14 Ti N5 -92.31(10)
N4 C14 Ti C1 -175.63(16)
N3 C14 Ti C1 -0.61(9)
N4 C14 Ti C7 -168.43(13)
N3 C14 Ti C7 6.59(15)
N4 C14 Ti Cl2 -5.58(16)
N3 C14 Ti Cl2 169.44(9)
N4 C14 Ti Cl1 -91.16(15)
N3 C14 Ti Cl1 83.85(10)
